data_7240903
loop_
_publ_author_name
'AL-Fayaad, Hydar'
'Arachchige, Kasun'
'Clegg, Jack Kay'

_publ_section_title
;
 A heterofunctional ligand approach for the preparation of high
 connectivity coordination polymers: combining a &#x201C;bridge&#x201D;
 and &#x201C;pillar&#x201D; in one ligand
;
_journal_name_full CrystEngComm
_journal_paper_doi 10.1039/D0CE01020K
_journal_year 2020
_chemical_formula_moiety 'C18 H10 N2 O5 Zn'
_chemical_formula_sum 'C18 H10 N2 O5 Zn'
_chemical_formula_weight 399.65
_space_group_crystal_system monoclinic
_space_group_IT_number 14
_space_group_name_Hall '-P 2yn'
_space_group_name_H-M_alt 'P 1 21/n 1'
_atom_sites_solution_hydrogens geom
_atom_sites_solution_primary dual
_audit_creation_date 2020-06-10
_audit_creation_method
;
Olex2 1.2
(compiled 2018.05.29 svn.r3508 for OlexSys, GUI svn.r5506)
;
_audit_update_record
;
2020-06-10 deposited with the CCDC.	2020-07-20 downloaded from the CCDC.
;
_cell_angle_alpha 90
_cell_angle_beta 107.64(3)
_cell_angle_gamma 90
_cell_formula_units_Z 4
_cell_length_a 10.620(2)
_cell_length_b 8.4200(17)
_cell_length_c 17.350(4)
_cell_measurement_reflns_used 33771
_cell_measurement_temperature 100(2)
_cell_measurement_theta_max 27.103
_cell_measurement_theta_min 2.016
_cell_volume 1478.5(6)
_computing_cell_refinement 'XDS (Kabsch, 1993)'
_computing_data_collection 'AS QEGUI'
_computing_data_reduction 'XDS (Kabsch, 1993)'
_computing_molecular_graphics 'Olex2 (Dolomanov et al., 2009)'
_computing_publication_material 'Olex2 (Dolomanov et al., 2009)'
_computing_structure_refinement 'ShelXL (Sheldrick, 2015)'
_computing_structure_solution 'ShelXT (Sheldrick, 2015)'
_diffrn_ambient_temperature 100(2)
_diffrn_measured_fraction_theta_full 0.999
_diffrn_measured_fraction_theta_max 0.998
_diffrn_measurement_device_type 'Dectris Eiger 9M'
_diffrn_measurement_method 'Omega Scan'
_diffrn_radiation_monochromator 'Silicon Double Crystal'
_diffrn_radiation_type synchrotron
_diffrn_radiation_wavelength 0.7108
_diffrn_reflns_av_R_equivalents 0.1459
_diffrn_reflns_av_unetI/netI 0.0587
_diffrn_reflns_Laue_measured_fraction_full 0.999
_diffrn_reflns_Laue_measured_fraction_max 0.998
_diffrn_reflns_limit_h_max 13
_diffrn_reflns_limit_h_min -13
_diffrn_reflns_limit_k_max 10
_diffrn_reflns_limit_k_min -10
_diffrn_reflns_limit_l_max 22
_diffrn_reflns_limit_l_min -22
_diffrn_reflns_number 33771
_diffrn_reflns_point_group_measured_fraction_full 0.999
_diffrn_reflns_point_group_measured_fraction_max 0.998
_diffrn_reflns_theta_full 25.242
_diffrn_reflns_theta_max 27.103
_diffrn_reflns_theta_min 2.016
_diffrn_source Synchrotron
_exptl_absorpt_coefficient_mu 1.698
_exptl_absorpt_correction_type multi-scan
_exptl_absorpt_process_details 'XDS (Kabsch, 1993)'
_exptl_crystal_colour colourless
_exptl_crystal_colour_primary colourless
_exptl_crystal_density_diffrn 1.795
_exptl_crystal_description plate
_exptl_crystal_F_000 808
_exptl_crystal_size_max 0.12
_exptl_crystal_size_mid 0.09
_exptl_crystal_size_min 0.05
_exptl_transmission_factor_max 27.103
_exptl_transmission_factor_min 2.016
_refine_diff_density_max 1.691
_refine_diff_density_min -0.773
_refine_diff_density_rms 0.114
_refine_ls_extinction_method none
_refine_ls_goodness_of_fit_ref 1.013
_refine_ls_hydrogen_treatment constr
_refine_ls_matrix_type full
_refine_ls_number_parameters 235
_refine_ls_number_reflns 3265
_refine_ls_number_restraints 0
_refine_ls_restrained_S_all 1.013
_refine_ls_R_factor_all 0.0897
_refine_ls_R_factor_gt 0.0545
_refine_ls_shift/su_max 0.000
_refine_ls_shift/su_mean 0.000
_refine_ls_structure_factor_coef Fsqd
_refine_ls_weighting_details 'w=1/[\s^2^(Fo^2^)+(0.0639P)^2^+4.0959P] where P=(Fo^2^+2Fc^2^)/3'
_refine_ls_weighting_scheme calc
_refine_ls_wR_factor_gt 0.1228
_refine_ls_wR_factor_ref 0.1394
_reflns_Friedel_coverage 0.000
_reflns_number_gt 2277
_reflns_number_total 3265
_reflns_threshold_expression 'I > 2\s(I)'
_cod_data_source_file d0ce01020k1.cif
_cod_data_source_block ZnL(H2O)
_cod_depositor_comments
;
The following automatic conversions were performed:

data item '_exptl_absorpt_correction_type' value 'Multi-Scan' was
changed to 'multi-scan' in accordance with the
/home/data/users/saulius/crontab/automatic-downloads/rss-feeds/RSC/lib/dictionaries/cif_core.dic
dictionary named 'cif_core.dic' version 2.4.2 last updated on
2011-04-26.

Automatic conversion script
Id: cif_fix_values 7556 2019-12-06 15:28:31Z antanas 
;
_cod_database_code 7240903
_shelxl_version_number 2013-4
_shelx_space_group_comment
;
The symmetry employed for this shelxl refinement is uniquely defined
by the following loop, which should always be used as a source of
symmetry information in preference to the above space-group names.
They are only intended as comments.
;
_shelx_estimated_absorpt_t_max 0.920
_shelx_estimated_absorpt_t_min 0.822
_olex2_refinement_description
;
1. Fixed Uiso
 At 1.2 times of:
  All C(H) groups
2.a Aromatic/amide H refined with riding coordinates:
 C1(H1), C2(H2), C4(H4), C5(H5), C7(H7), C10(H10), C13(H13), C14(H14),
 C15(H15), C16(H16)
;
_olex2_submission_special_instructions 'No special instructions were received'

loop_
_space_group_symop_operation_xyz
'x, y, z'
'-x+1/2, y+1/2, -z+1/2'
'-x, -y, -z'
'x-1/2, -y-1/2, z-1/2'

loop_
_atom_site_label
_atom_site_type_symbol
_atom_site_fract_x
_atom_site_fract_y
_atom_site_fract_z
_atom_site_U_iso_or_equiv
_atom_site_adp_type
_atom_site_occupancy
_atom_site_site_symmetry_order
_atom_site_calc_flag
_atom_site_refinement_flags_posn
_atom_site_refinement_flags_adp
_atom_site_refinement_flags_occupancy
_atom_site_disorder_assembly
_atom_site_disorder_group
C1 C 0.9680(4) 0.5792(6) 0.6068(3) 0.0250(10) Uani 1 1 d . . . . .
H1 H 0.9953 0.5133 0.6534 0.030 Uiso 1 1 calc R . . . .
C2 C 0.8347(4) 0.5852(6) 0.5637(3) 0.0248(10) Uani 1 1 d . . . . .
H2 H 0.7726 0.5263 0.5816 0.030 Uiso 1 1 calc R . . . .
C3 C 0.7920(4) 0.6779(6) 0.4939(3) 0.0210(9) Uani 1 1 d . . . . .
C4 C 0.8876(4) 0.7622(6) 0.4717(3) 0.0241(10) Uani 1 1 d . . . . .
H4 H 0.8634 0.8271 0.4247 0.029 Uiso 1 1 calc R . . . .
C5 C 1.0182(5) 0.7513(6) 0.5183(3) 0.0249(10) Uani 1 1 d . . . . .
H5 H 1.0821 0.8100 0.5019 0.030 Uiso 1 1 calc R . . . .
C6 C 0.6493(4) 0.6965(6) 0.4498(3) 0.0213(9) Uani 1 1 d . . . . .
C7 C 0.5607(4) 0.7154(6) 0.4948(3) 0.0223(10) Uani 1 1 d . . . . .
H7 H 0.5925 0.7036 0.5519 0.027 Uiso 1 1 calc R . . . .
C8 C 0.4274(4) 0.7510(6) 0.4587(3) 0.0222(10) Uani 1 1 d . . . . .
C9 C 0.3775(4) 0.7583(6) 0.3736(3) 0.0209(10) Uani 1 1 d . . . . .
C10 C 0.4651(4) 0.7376(6) 0.3287(3) 0.0223(10) Uani 1 1 d . . . . .
H10 H 0.4325 0.7435 0.2714 0.027 Uiso 1 1 calc R . . . .
C11 C 0.5989(4) 0.7088(5) 0.3652(3) 0.0203(10) Uani 1 1 d . . . . .
C12 C 0.2343(4) 0.7798(6) 0.3281(3) 0.0231(10) Uani 1 1 d . . . . .
C13 C 0.1516(4) 0.8917(7) 0.3477(3) 0.0262(11) Uani 1 1 d . . . . .
H13 H 0.1853 0.9616 0.3922 0.031 Uiso 1 1 calc R . . . .
C14 C 0.0185(4) 0.8998(7) 0.3010(3) 0.0270(11) Uani 1 1 d . . . . .
H14 H -0.0360 0.9770 0.3150 0.032 Uiso 1 1 calc R . . . .
C15 C 0.0448(5) 0.6969(6) 0.2192(3) 0.0275(11) Uani 1 1 d . . . . .
H15 H 0.0091 0.6290 0.1741 0.033 Uiso 1 1 calc R . . . .
C16 C 0.1766(4) 0.6808(6) 0.2625(3) 0.0264(10) Uani 1 1 d . . . . .
H16 H 0.2285 0.6017 0.2474 0.032 Uiso 1 1 calc R . . . .
C17 C 0.3506(4) 0.7863(6) 0.5169(3) 0.0222(10) Uani 1 1 d . . . . .
C18 C 0.6844(4) 0.6857(6) 0.3103(2) 0.0211(9) Uani 1 1 d . . . . .
N1 N 1.0600(3) 0.6620(5) 0.5856(2) 0.0230(9) Uani 1 1 d . . . . .
N2 N -0.0362(4) 0.8043(5) 0.2377(2) 0.0226(8) Uani 1 1 d . . . . .
O1 O 0.3334(3) 0.6736(4) 0.56095(18) 0.0239(7) Uani 1 1 d . . . . .
O2 O 0.3162(3) 0.9279(5) 0.5197(2) 0.0310(8) Uani 1 1 d . . . . .
O3 O 0.7482(3) 0.5611(4) 0.31388(18) 0.0213(7) Uani 1 1 d . . . . .
O4 O 0.6824(3) 0.7998(4) 0.26182(18) 0.0220(7) Uani 1 1 d . . . . .
O5 O 0.7585(3) 0.0712(4) 0.35255(18) 0.0249(7) Uani 1 1 d . . . . .
Zn1 Zn 0.74053(5) 0.31929(7) 0.33813(3) 0.02004(17) Uani 1 1 d . . . . .

loop_
_atom_site_aniso_label
_atom_site_aniso_U_11
_atom_site_aniso_U_22
_atom_site_aniso_U_33
_atom_site_aniso_U_23
_atom_site_aniso_U_13
_atom_site_aniso_U_12
C1 0.015(2) 0.042(3) 0.017(2) 0.002(2) 0.0036(18) 0.001(2)
C2 0.017(2) 0.041(3) 0.017(2) 0.000(2) 0.0057(18) -0.002(2)
C3 0.013(2) 0.034(2) 0.016(2) -0.005(2) 0.0037(16) 0.001(2)
C4 0.015(2) 0.039(3) 0.018(2) 0.002(2) 0.0051(18) -0.0003(19)
C5 0.018(2) 0.040(3) 0.016(2) 0.000(2) 0.0050(19) 0.001(2)
C6 0.012(2) 0.033(3) 0.018(2) 0.004(2) 0.0049(17) 0.0013(19)
C7 0.016(2) 0.035(3) 0.014(2) 0.0003(18) 0.0023(17) -0.0003(18)
C8 0.016(2) 0.032(2) 0.019(2) 0.002(2) 0.0059(18) -0.0009(19)
C9 0.011(2) 0.035(3) 0.014(2) -0.0004(19) 0.0007(17) 0.0012(19)
C10 0.017(2) 0.031(3) 0.016(2) -0.0027(19) 0.0016(18) -0.0005(19)
C11 0.014(2) 0.027(3) 0.019(2) -0.0006(18) 0.0050(17) -0.0001(17)
C12 0.012(2) 0.040(3) 0.015(2) 0.0031(19) 0.0009(17) 0.0012(19)
C13 0.015(2) 0.042(3) 0.023(2) 0.000(2) 0.0087(19) 0.002(2)
C14 0.017(2) 0.042(3) 0.022(2) 0.002(2) 0.0045(19) 0.002(2)
C15 0.025(2) 0.037(3) 0.020(2) -0.001(2) 0.0074(19) -0.002(2)
C16 0.019(2) 0.039(3) 0.022(2) -0.003(2) 0.0067(18) 0.003(2)
C17 0.012(2) 0.039(3) 0.014(2) -0.0016(19) 0.0013(17) -0.0008(18)
C18 0.0118(19) 0.038(3) 0.0117(19) -0.004(2) 0.0017(16) -0.006(2)
N1 0.0127(17) 0.040(2) 0.0156(18) 0.0005(17) 0.0034(14) -0.0014(17)
N2 0.0157(18) 0.035(2) 0.0169(18) -0.0023(17) 0.0039(15) 0.0005(17)
O1 0.0191(15) 0.0341(19) 0.0195(15) 0.0023(15) 0.0073(13) 0.0020(15)
O2 0.0294(18) 0.040(2) 0.0261(18) 0.0008(16) 0.0127(15) 0.0040(16)
O3 0.0141(15) 0.0310(19) 0.0186(16) 0.0002(13) 0.0048(12) 0.0017(13)
O4 0.0182(15) 0.0344(19) 0.0144(15) 0.0006(14) 0.0063(12) 0.0007(14)
O5 0.0225(17) 0.036(2) 0.0157(16) 0.0025(14) 0.0052(13) 0.0013(14)
Zn1 0.0100(2) 0.0347(3) 0.0148(3) 0.0006(2) 0.00275(17) 0.0000(2)

loop_
_atom_type_symbol
_atom_type_description
_atom_type_scat_dispersion_real
_atom_type_scat_dispersion_imag
_atom_type_scat_source
C C 0.0033 0.0016 'International Tables Vol C Tables 4.2.6.8 and 6.1.1.4'
H H 0.0000 0.0000 'International Tables Vol C Tables 4.2.6.8 and 6.1.1.4'
N N 0.0061 0.0033 'International Tables Vol C Tables 4.2.6.8 and 6.1.1.4'
O O 0.0106 0.0060 'International Tables Vol C Tables 4.2.6.8 and 6.1.1.4'
Zn Zn 0.2839 1.4301 'International Tables Vol C Tables 4.2.6.8 and 6.1.1.4'

loop_
_geom_angle_atom_site_label_1
_geom_angle_atom_site_label_2
_geom_angle_atom_site_label_3
_geom_angle
_geom_angle_site_symmetry_1
_geom_angle_site_symmetry_3
_geom_angle_publ_flag
C2 C1 H1 118.5 . . ?
N1 C1 H1 118.5 . . ?
N1 C1 C2 122.9(4) . . ?
C1 C2 H2 120.1 . . ?
C1 C2 C3 119.9(4) . . ?
C3 C2 H2 120.1 . . ?
C2 C3 C6 121.3(4) . . ?
C4 C3 C2 117.0(4) . . ?
C4 C3 C6 121.5(4) . . ?
C3 C4 H4 120.2 . . ?
C5 C4 C3 119.6(4) . . ?
C5 C4 H4 120.2 . . ?
C4 C5 H5 118.2 . . ?
N1 C5 C4 123.6(5) . . ?
N1 C5 H5 118.2 . . ?
C7 C6 C3 118.5(4) . . ?
C7 C6 C11 117.8(4) . . ?
C11 C6 C3 123.5(4) . . ?
C6 C7 H7 118.9 . . ?
C8 C7 C6 122.3(4) . . ?
C8 C7 H7 118.9 . . ?
C7 C8 C9 119.2(4) . . ?
C7 C8 C17 115.0(4) . . ?
C9 C8 C17 125.8(4) . . ?
C8 C9 C12 123.8(4) . . ?
C10 C9 C8 118.5(4) . . ?
C10 C9 C12 117.7(4) . . ?
C9 C10 H10 119.0 . . ?
C11 C10 C9 122.0(4) . . ?
C11 C10 H10 119.0 . . ?
C6 C11 C18 122.4(4) . . ?
C10 C11 C6 120.2(4) . . ?
C10 C11 C18 117.4(4) . . ?
C13 C12 C9 124.5(4) . . ?
C16 C12 C9 118.9(4) . . ?
C16 C12 C13 116.7(4) . . ?
C12 C13 H13 120.3 . . ?
C12 C13 C14 119.3(5) . . ?
C14 C13 H13 120.3 . . ?
C13 C14 H14 118.2 . . ?
N2 C14 C13 123.7(5) . . ?
N2 C14 H14 118.2 . . ?
C16 C15 H15 118.4 . . ?
N2 C15 H15 118.4 . . ?
N2 C15 C16 123.3(5) . . ?
C12 C16 H16 119.7 . . ?
C15 C16 C12 120.5(5) . . ?
C15 C16 H16 119.7 . . ?
O1 C17 C8 117.6(4) . . ?
O2 C17 C8 115.9(4) . . ?
O2 C17 O1 126.4(4) . . ?
O3 C18 C11 120.0(4) . . ?
O3 C18 O4 124.8(4) . . ?
O4 C18 C11 115.2(4) . . ?
C1 N1 C5 116.9(4) . . ?
C1 N1 Zn1 122.5(3) . 3_766 ?
C5 N1 Zn1 120.0(3) . 3_766 ?
C14 N2 C15 116.5(4) . . ?
C14 N2 Zn1 124.4(3) . 2 ?
C15 N2 Zn1 119.0(3) . 2 ?
C17 O1 Zn1 129.3(3) . 3_666 ?
C18 O3 Zn1 141.4(3) . . ?
C18 O4 Zn1 131.4(3) . 2_655 ?
N1 Zn1 N2 178.67(16) 3_766 2_545 ?
O1 Zn1 N1 91.85(13) 3_666 3_766 ?
O1 Zn1 N2 87.15(13) 3_666 2_545 ?
O1 Zn1 O4 177.09(13) 3_666 2_645 ?
O3 Zn1 N1 87.76(14) . 3_766 ?
O3 Zn1 N2 91.56(14) . 2_545 ?
O3 Zn1 O1 100.68(13) . 3_666 ?
O3 Zn1 O4 82.14(12) . 2_645 ?
O3 Zn1 O5 169.99(12) . . ?
O4 Zn1 N1 87.49(13) 2_645 3_766 ?
O4 Zn1 N2 93.55(13) 2_645 2_545 ?
O5 Zn1 N1 87.85(14) . 3_766 ?
O5 Zn1 N2 93.00(14) . 2_545 ?
O5 Zn1 O1 88.45(13) . 3_666 ?
O5 Zn1 O4 88.68(12) . 2_645 ?

loop_
_geom_bond_atom_site_label_1
_geom_bond_atom_site_label_2
_geom_bond_distance
_geom_bond_site_symmetry_2
_geom_bond_publ_flag
C1 H1 0.9500 . ?
C1 C2 1.387(6) . ?
C1 N1 1.338(6) . ?
C2 H2 0.9500 . ?
C2 C3 1.396(6) . ?
C3 C4 1.385(6) . ?
C3 C6 1.484(6) . ?
C4 H4 0.9500 . ?
C4 C5 1.381(6) . ?
C5 H5 0.9500 . ?
C5 N1 1.347(6) . ?
C6 C7 1.403(6) . ?
C6 C11 1.405(6) . ?
C7 H7 0.9500 . ?
C7 C8 1.396(6) . ?
C8 C9 1.411(6) . ?
C8 C17 1.508(6) . ?
C9 C10 1.393(6) . ?
C9 C12 1.498(6) . ?
C10 H10 0.9500 . ?
C10 C11 1.391(6) . ?
C11 C18 1.514(6) . ?
C12 C13 1.398(7) . ?
C12 C16 1.394(7) . ?
C13 H13 0.9500 . ?
C13 C14 1.401(6) . ?
C14 H14 0.9500 . ?
C14 N2 1.343(6) . ?
C15 H15 0.9500 . ?
C15 C16 1.381(7) . ?
C15 N2 1.352(6) . ?
C16 H16 0.9500 . ?
C17 O1 1.266(6) . ?
C17 O2 1.253(6) . ?
C18 O3 1.240(6) . ?
C18 O4 1.273(6) . ?
N1 Zn1 2.137(4) 3_766 ?
N2 Zn1 2.174(4) 2 ?
O1 Zn1 2.125(3) 3_666 ?
O3 Zn1 2.086(3) . ?
O4 Zn1 2.136(3) 2_655 ?
O5 Zn1 2.105(4) . ?
Zn1 N1 2.137(4) 3_766 ?
Zn1 N2 2.174(4) 2_545 ?
Zn1 O1 2.125(3) 3_666 ?
Zn1 O4 2.136(3) 2_645 ?
